data_7154238
loop_
_publ_author_name
'Xie, Yuanwei'
'Que, Yonglei'
'Li, Tuanjie'
'Zhu, Ling'
'Yu, Chenxia'
'Yao, Changsheng'

_publ_section_title
;
 N-heterocyclic carbene-catalyzed [4 + 2] cyclization of 2-bromo-2-enal
 with 3-alkylenyloxindoles: efficient assembly of spirocarbocyclic
 oxindole.
;
_journal_issue 6
_journal_name_full 'Organic &amp; biomolecular chemistry'
_journal_page_first 1829
_journal_page_last 1835
_journal_paper_doi 10.1039/c4ob01706d
_journal_volume 13
_journal_year 2015
_chemical_formula_sum 'C18 H19 N O4'
_chemical_formula_weight 313.34
_chemical_name_systematic
; 
 ? 
;
_space_group_IT_number 15
_symmetry_cell_setting monoclinic
_symmetry_space_group_name_Hall '-C 2yc'
_symmetry_space_group_name_H-M 'C 1 2/c 1'
_atom_sites_solution_hydrogens geom
_atom_sites_solution_primary direct
_atom_sites_solution_secondary difmap
_audit_block_doi 10.5517/cc133dn8
_audit_creation_method SHELXL-97
_audit_update_record
;
2014-07-26 deposited with the CCDC.
2014-12-03 downloaded from the CCDC.
;
_cell_angle_alpha 90.00
_cell_angle_beta 97.632(3)
_cell_angle_gamma 90.00
_cell_formula_units_Z 8
_cell_length_a 26.4067(19)
_cell_length_b 8.6803(6)
_cell_length_c 13.9116(10)
_cell_measurement_reflns_used 6626
_cell_measurement_temperature 296(2)
_cell_measurement_theta_max 27.44
_cell_measurement_theta_min 2.83
_cell_volume 3160.5(4)
_computing_cell_refinement 'Bruker SMART'
_computing_data_collection 'Bruker SMART'
_computing_data_reduction 'Bruker SAINT'
_computing_molecular_graphics 'Bruker SHELXTL'
_computing_publication_material 'Bruker SHELXTL'
_computing_structure_refinement 'SHELXL-97 (Sheldrick, 1997)'
_computing_structure_solution 'SHELXS-97 (Sheldrick, 1990)'
_diffrn_ambient_temperature 296(2)
_diffrn_measured_fraction_theta_full 0.997
_diffrn_measured_fraction_theta_max 0.997
_diffrn_measurement_device_type 'CCD area detector'
_diffrn_measurement_method 'phi and omega scans'
_diffrn_radiation_monochromator graphite
_diffrn_radiation_source 'fine-focus sealed tube'
_diffrn_radiation_type MoK\a
_diffrn_radiation_wavelength 0.71073
_diffrn_reflns_av_R_equivalents 0.0170
_diffrn_reflns_av_sigmaI/netI 0.0148
_diffrn_reflns_limit_h_max 29
_diffrn_reflns_limit_h_min -31
_diffrn_reflns_limit_k_max 9
_diffrn_reflns_limit_k_min -10
_diffrn_reflns_limit_l_max 16
_diffrn_reflns_limit_l_min -16
_diffrn_reflns_number 11794
_diffrn_reflns_theta_full 25.20
_diffrn_reflns_theta_max 25.20
_diffrn_reflns_theta_min 1.56
_exptl_absorpt_coefficient_mu 0.093
_exptl_absorpt_correction_type none
_exptl_crystal_colour yellow
_exptl_crystal_density_diffrn 1.317
_exptl_crystal_density_method 'not measured'
_exptl_crystal_F_000 1328
_refine_diff_density_max 0.530
_refine_diff_density_min -0.182
_refine_diff_density_rms 0.040
_refine_ls_extinction_method none
_refine_ls_goodness_of_fit_ref 1.044
_refine_ls_hydrogen_treatment mixed
_refine_ls_matrix_type full
_refine_ls_number_parameters 208
_refine_ls_number_reflns 2848
_refine_ls_number_restraints 0
_refine_ls_restrained_S_all 1.044
_refine_ls_R_factor_all 0.0498
_refine_ls_R_factor_gt 0.0422
_refine_ls_shift/su_max 0.001
_refine_ls_shift/su_mean 0.000
_refine_ls_structure_factor_coef Fsqd
_refine_ls_weighting_details 'calc w=1/[\s^2^(Fo^2^)+(0.0719P)^2^+1.8293P] where P=(Fo^2^+2Fc^2^)/3'
_refine_ls_weighting_scheme calc
_refine_ls_wR_factor_gt 0.1178
_refine_ls_wR_factor_ref 0.1292
_reflns_number_gt 2422
_reflns_number_total 2848
_reflns_threshold_expression >2sigma(I)
_cod_data_source_file c4ob01706d2.cif
_cod_data_source_block a
_cod_depositor_comments
;
The following automatic conversions were performed:

'_symmetry_cell_setting' value 'Monoclinic' changed to 'monoclinic'
according to
/usr/data/users/saulius/crontab/automatic-downloads/rss-feeds/RSC/lib/dictionaries/cif_core.dic
dictionary named 'cif_core.dic' version 2.4.2 from 2011-04-26.

Automatic conversion script
Id: cif_fix_values 2935 2014-11-11 08:27:57Z andrius 

 Adding full bibliography for 7154238.cif.
;
_cod_original_sg_symbol_H-M C2/c
_cod_database_code 7154238

loop_
_symmetry_equiv_pos_as_xyz
'x, y, z'
'-x, y, -z+1/2'
'x+1/2, y+1/2, z'
'-x+1/2, y+1/2, -z+1/2'
'-x, -y, -z'
'x, -y, z-1/2'
'-x+1/2, -y+1/2, -z'
'x+1/2, -y+1/2, z-1/2'

loop_
_atom_site_label
_atom_site_type_symbol
_atom_site_fract_x
_atom_site_fract_y
_atom_site_fract_z
_atom_site_U_iso_or_equiv
_atom_site_adp_type
_atom_site_occupancy
_atom_site_symmetry_multiplicity
_atom_site_calc_flag
_atom_site_refinement_flags
C1 C 0.57367(9) -0.3316(2) 0.69967(16) 0.0698(6) Uani 1 1 d .
H1A H 0.5956 -0.4196 0.6982 0.105 Uiso 1 1 calc R
H1B H 0.5399 -0.3572 0.6692 0.105 Uiso 1 1 calc R
H1C H 0.5723 -0.3020 0.7658 0.105 Uiso 1 1 calc R
C2 C 0.59423(7) -0.20092(19) 0.64648(12) 0.0480(4) Uani 1 1 d .
C3 C 0.63689(8) -0.2131(2) 0.60585(13) 0.0520(5) Uani 1 1 d .
H3A H 0.6537 -0.3076 0.6098 0.062 Uiso 1 1 calc R
C4 C 0.65882(6) -0.08827(19) 0.55587(12) 0.0438(4) Uani 1 1 d .
C5 C 0.63268(6) 0.07025(17) 0.55578(10) 0.0360(4) Uani 1 1 d .
C6 C 0.57507(6) 0.05178(18) 0.56026(11) 0.0391(4) Uani 1 1 d .
H6A H 0.5610 0.0005 0.4998 0.047 Uiso 1 1 calc R
C7 C 0.56392(6) -0.05501(19) 0.64202(13) 0.0459(4) Uani 1 1 d .
H7A H 0.5715 -0.0012 0.7033 0.055 Uiso 1 1 calc R
H7B H 0.5278 -0.0803 0.6331 0.055 Uiso 1 1 calc R
C8 C 0.54849(6) 0.20617(19) 0.55970(13) 0.0441(4) Uani 1 1 d .
C9 C 0.47383(7) 0.3357(2) 0.59342(16) 0.0571(5) Uani 1 1 d .
H9A H 0.4613 0.3655 0.5273 0.068 Uiso 1 1 calc R
H9B H 0.4943 0.4194 0.6240 0.068 Uiso 1 1 calc R
C10 C 0.43033(8) 0.3026(3) 0.64784(16) 0.0675(6) Uani 1 1 d .
H10A H 0.4093 0.3928 0.6484 0.101 Uiso 1 1 calc R
H10B H 0.4432 0.2742 0.7132 0.101 Uiso 1 1 calc R
H10C H 0.4104 0.2195 0.6170 0.101 Uiso 1 1 calc R
C11 C 0.64159(6) 0.1539(2) 0.46233(11) 0.0427(4) Uani 1 1 d .
C12 C 0.68865(7) 0.3834(2) 0.41698(15) 0.0591(5) Uani 1 1 d .
H12A H 0.6758 0.3506 0.3525 0.089 Uiso 1 1 calc R
H12B H 0.7252 0.3907 0.4234 0.089 Uiso 1 1 calc R
H12C H 0.6746 0.4824 0.4292 0.089 Uiso 1 1 calc R
C13 C 0.68667(6) 0.28538(18) 0.58724(11) 0.0382(4) Uani 1 1 d .
C14 C 0.71855(6) 0.3912(2) 0.63881(14) 0.0489(4) Uani 1 1 d .
H14A H 0.7341 0.4695 0.6077 0.059 Uiso 1 1 calc R
C15 C 0.72638(7) 0.3761(2) 0.73880(14) 0.0525(5) Uani 1 1 d .
H15A H 0.7476 0.4459 0.7754 0.063 Uiso 1 1 calc R
C16 C 0.70358(6) 0.2608(2) 0.78551(13) 0.0478(4) Uani 1 1 d .
H16A H 0.7097 0.2536 0.8527 0.057 Uiso 1 1 calc R
C17 C 0.67144(6) 0.15491(19) 0.73291(11) 0.0392(4) Uani 1 1 d .
H17A H 0.6562 0.0763 0.7643 0.047 Uiso 1 1 calc R
C18 C 0.66271(5) 0.16886(17) 0.63330(11) 0.0346(3) Uani 1 1 d .
N1 N 0.67419(5) 0.27281(16) 0.48623(10) 0.0434(3) Uani 1 1 d .
O1 O 0.56437(6) 0.32333(17) 0.53082(15) 0.0826(5) Uani 1 1 d .
O2 O 0.69752(5) -0.10289(16) 0.51830(10) 0.0632(4) Uani 1 1 d .
O3 O 0.62275(5) 0.11778(16) 0.38095(8) 0.0604(4) Uani 1 1 d .
O4 O 0.50422(4) 0.19619(14) 0.59402(10) 0.0514(3) Uani 1 1 d .

loop_
_atom_site_aniso_label
_atom_site_aniso_U_11
_atom_site_aniso_U_22
_atom_site_aniso_U_33
_atom_site_aniso_U_23
_atom_site_aniso_U_13
_atom_site_aniso_U_12
C1 0.0950(17) 0.0457(11) 0.0661(13) 0.0097(9) 0.0015(11) -0.0193(10)
C2 0.0626(11) 0.0360(9) 0.0423(9) 0.0000(7) -0.0048(8) -0.0103(8)
C3 0.0694(12) 0.0330(9) 0.0515(10) -0.0017(7) -0.0002(9) 0.0058(8)
C4 0.0488(9) 0.0418(9) 0.0395(8) -0.0078(7) 0.0011(7) 0.0038(7)
C5 0.0389(8) 0.0353(8) 0.0336(8) -0.0005(6) 0.0033(6) -0.0007(6)
C6 0.0382(8) 0.0371(8) 0.0408(8) -0.0005(7) 0.0007(6) -0.0046(6)
C7 0.0438(9) 0.0424(9) 0.0511(10) 0.0016(7) 0.0052(7) -0.0085(7)
C8 0.0369(8) 0.0414(9) 0.0526(9) 0.0029(7) 0.0010(7) -0.0036(7)
C9 0.0478(10) 0.0461(10) 0.0760(13) -0.0049(9) 0.0037(9) 0.0055(8)
C10 0.0578(12) 0.0730(14) 0.0729(14) -0.0149(11) 0.0132(10) 0.0094(10)
C11 0.0448(9) 0.0476(9) 0.0360(8) 0.0020(7) 0.0062(7) 0.0046(7)
C12 0.0553(11) 0.0653(13) 0.0592(11) 0.0242(10) 0.0164(9) 0.0018(9)
C13 0.0339(8) 0.0380(8) 0.0436(8) 0.0010(6) 0.0086(6) 0.0014(6)
C14 0.0428(9) 0.0427(9) 0.0626(11) -0.0014(8) 0.0125(8) -0.0074(7)
C15 0.0463(9) 0.0520(11) 0.0585(11) -0.0163(9) 0.0047(8) -0.0087(8)
C16 0.0472(9) 0.0546(10) 0.0411(9) -0.0106(8) 0.0038(7) 0.0011(8)
C17 0.0397(8) 0.0403(8) 0.0382(8) -0.0016(7) 0.0079(6) 0.0010(7)
C18 0.0317(7) 0.0335(8) 0.0389(8) -0.0025(6) 0.0058(6) 0.0017(6)
N1 0.0435(7) 0.0464(8) 0.0416(7) 0.0078(6) 0.0103(6) -0.0017(6)
O1 0.0582(9) 0.0492(8) 0.1465(16) 0.0344(9) 0.0357(9) 0.0085(7)
O2 0.0614(8) 0.0626(9) 0.0683(9) -0.0051(7) 0.0182(7) 0.0147(7)
O3 0.0737(9) 0.0697(9) 0.0355(7) 0.0009(6) -0.0009(6) -0.0036(7)
O4 0.0417(6) 0.0413(7) 0.0721(8) -0.0015(6) 0.0114(6) -0.0004(5)

loop_
_atom_type_symbol
_atom_type_description
_atom_type_scat_dispersion_real
_atom_type_scat_dispersion_imag
_atom_type_scat_source
C C 0.0033 0.0016 'International Tables Vol C Tables 4.2.6.8 and 6.1.1.4'
H H 0.0000 0.0000 'International Tables Vol C Tables 4.2.6.8 and 6.1.1.4'
N N 0.0061 0.0033 'International Tables Vol C Tables 4.2.6.8 and 6.1.1.4'
O O 0.0106 0.0060 'International Tables Vol C Tables 4.2.6.8 and 6.1.1.4'

loop_
_geom_angle_atom_site_label_1
_geom_angle_atom_site_label_2
_geom_angle_atom_site_label_3
_geom_angle
C3 C2 C7 121.92(15)
C3 C2 C1 122.24(18)
C7 C2 C1 115.84(18)
C2 C3 C4 124.01(16)
O2 C4 C3 122.75(16)
O2 C4 C5 119.72(16)
C3 C4 C5 117.46(15)
C18 C5 C11 102.19(12)
C18 C5 C6 117.16(12)
C11 C5 C6 110.32(12)
C18 C5 C4 108.19(12)
C11 C5 C4 107.72(13)
C6 C5 C4 110.63(13)
C8 C6 C7 114.01(14)
C8 C6 C5 111.59(13)
C7 C6 C5 112.52(13)
C2 C7 C6 112.99(14)
O1 C8 O4 123.07(16)
O1 C8 C6 125.09(16)
O4 C8 C6 111.83(14)
O4 C9 C10 107.45(16)
O3 C11 N1 126.30(16)
O3 C11 C5 125.27(16)
N1 C11 C5 108.43(13)
C14 C13 C18 121.79(15)
C14 C13 N1 128.13(15)
C18 C13 N1 110.07(13)
C13 C14 C15 117.26(16)
C16 C15 C14 121.82(16)
C15 C16 C17 120.48(16)
C18 C17 C16 118.63(15)
C17 C18 C13 120.00(14)
C17 C18 C5 131.84(14)
C13 C18 C5 108.02(13)
C11 N1 C13 111.17(13)
C11 N1 C12 123.83(15)
C13 N1 C12 124.54(15)
C8 O4 C9 117.22(14)

loop_
_geom_bond_atom_site_label_1
_geom_bond_atom_site_label_2
_geom_bond_distance
C1 C2 1.495(3)
C2 C3 1.330(3)
C2 C7 1.495(3)
C3 C4 1.449(3)
C4 O2 1.215(2)
C4 C5 1.539(2)
C5 C18 1.516(2)
C5 C11 1.534(2)
C5 C6 1.539(2)
C6 C8 1.512(2)
C6 C7 1.526(2)
C8 O1 1.190(2)
C8 O4 1.323(2)
C9 O4 1.452(2)
C9 C10 1.485(3)
C11 O3 1.216(2)
C11 N1 1.357(2)
C12 N1 1.447(2)
C13 C14 1.381(2)
C13 C18 1.394(2)
C13 N1 1.404(2)
C14 C15 1.385(3)
C15 C16 1.375(3)
C16 C17 1.391(2)
C17 C18 1.380(2)
